data_7123847
loop_
_publ_author_name
'Petry, Nicolas'
'Vanderbeeken, Thibaut'
'Malher, Astrid'
'Bringer, Yoan'
'Retailleau, Pascal'
'Bantreil, Xavier'
'Lamaty, Fr\'ed\'eric'

_publ_section_title
;
 Mechanosynthesis of Sydnone-containing Coordination Complexes
;
_journal_name_full 'Chemical Communications'
_journal_paper_doi 10.1039/C9CC04673A
_journal_year 2019
_chemical_absolute_configuration ad
_chemical_formula_moiety 'C52 H36 Cl2 Co2 N12 O8, Cl4 Co'
_chemical_formula_sum 'C52 H36 Cl6 Co3 N12 O8'
_chemical_formula_weight 1346.42
_space_group_crystal_system orthorhombic
_space_group_IT_number 18
_space_group_name_Hall 'P 2 2ab'
_space_group_name_H-M_alt 'P 21 21 2'
_symmetry_space_group_name_Hall 'P 2 2ab'
_symmetry_space_group_name_H-M 'P 21 21 2'
_atom_sites_solution_hydrogens geom
_atom_sites_solution_primary dual
_atom_sites_solution_secondary difmap
_audit_creation_method SHELXL-2018/3
_audit_update_record
;
2019-05-02 deposited with the CCDC.    2019-07-11 downloaded from the CCDC.
;
_cell_angle_alpha 90
_cell_angle_beta 90
_cell_angle_gamma 90
_cell_formula_units_Z 2
_cell_length_a 17.0950(4)
_cell_length_b 16.1670(3)
_cell_length_c 10.0791(2)
_cell_measurement_reflns_used 17674
_cell_measurement_temperature 293(2)
_cell_measurement_theta_max 27.8100
_cell_measurement_theta_min 3.3910
_cell_volume 2785.61(10)
_computing_cell_refinement 'CrysAlisPro 1.171.39.46 (Rigaku OD, 2018)'
_computing_data_collection 'CrysAlisPro 1.171.39.46 (Rigaku OD, 2018)'
_computing_data_reduction 'CrysAlisPro 1.171.39.46 (Rigaku OD, 2018)'
_computing_structure_refinement 'SHELXL-2018/3 (Sheldrick, 2015)'
_computing_structure_solution 'SHELXT 2014/5 (Sheldrick, 2015)'
_diffrn_ambient_environment air
_diffrn_ambient_temperature 293(2)
_diffrn_detector 'HPAD Dectris Pilatus3R-200K-A'
_diffrn_measured_fraction_theta_full 0.995
_diffrn_measured_fraction_theta_max 0.956
_diffrn_measurement_device 'four-circle diffractometer'
_diffrn_measurement_device_type 'XtaLAB AFC12 (RINC): Kappa single'
_diffrn_radiation_monochromator 'Rigaku MaxFlux double bounce layer optics'
_diffrn_radiation_probe x-ray
_diffrn_radiation_type 'Mo K\a'
_diffrn_radiation_wavelength 0.71073
_diffrn_reflns_av_R_equivalents 0.0786
_diffrn_reflns_av_unetI/netI 0.0492
_diffrn_reflns_Laue_measured_fraction_full 0.995
_diffrn_reflns_Laue_measured_fraction_max 0.956
_diffrn_reflns_limit_h_max 23
_diffrn_reflns_limit_h_min -22
_diffrn_reflns_limit_k_max 20
_diffrn_reflns_limit_k_min -22
_diffrn_reflns_limit_l_max 13
_diffrn_reflns_limit_l_min -13
_diffrn_reflns_number 60346
_diffrn_reflns_point_group_measured_fraction_full 0.997
_diffrn_reflns_point_group_measured_fraction_max 0.932
_diffrn_reflns_theta_full 25.242
_diffrn_reflns_theta_max 29.108
_diffrn_reflns_theta_min 3.444
_diffrn_source 'micro-focus sealed X-ray tube'
_diffrn_source_type 'Rigaku (Mo) mm003 X-ray Source'
_exptl_absorpt_coefficient_mu 1.236
_exptl_absorpt_correction_T_max 1.00000
_exptl_absorpt_correction_T_min 0.46958
_exptl_absorpt_correction_type multi-scan
_exptl_absorpt_process_details
;
CrysAlisPro 1.171.39.46 (Rigaku Oxford Diffraction, 2018)
Empirical absorption correction using spherical harmonics,
 implemented in SCALE3 ABSPACK scaling algorithm.
;
_exptl_crystal_colour blue
_exptl_crystal_density_diffrn 1.605
_exptl_crystal_description platelet
_exptl_crystal_F_000 1358
_exptl_crystal_size_max 0.14
_exptl_crystal_size_mid 0.11
_exptl_crystal_size_min 0.03
_refine_diff_density_max 0.269
_refine_diff_density_min -0.361
_refine_diff_density_rms 0.060
_refine_ls_abs_structure_details
;
 Flack x determined using 2025 quotients [(I+)-(I-)]/[(I+)+(I-)]
 (Parsons, Flack and Wagner, Acta Cryst. B69 (2013) 249-259).
;
_refine_ls_abs_structure_Flack -0.016(6)
_refine_ls_extinction_method none
_refine_ls_goodness_of_fit_ref 1.033
_refine_ls_hydrogen_treatment constr
_refine_ls_matrix_type full
_refine_ls_number_parameters 367
_refine_ls_number_reflns 6976
_refine_ls_number_restraints 0
_refine_ls_restrained_S_all 1.033
_refine_ls_R_factor_all 0.0563
_refine_ls_R_factor_gt 0.0332
_refine_ls_shift/su_max 0.001
_refine_ls_shift/su_mean 0.000
_refine_ls_structure_factor_coef Fsqd
_refine_ls_weighting_details 'w=1/[\s^2^(Fo^2^)+(0.0283P)^2^+0.3243P] where P=(Fo^2^+2Fc^2^)/3'
_refine_ls_weighting_scheme calc
_refine_ls_wR_factor_gt 0.0630
_refine_ls_wR_factor_ref 0.0689
_reflns_Friedel_coverage 0.745
_reflns_Friedel_fraction_full 0.999
_reflns_Friedel_fraction_max 0.902
_reflns_number_gt 5417
_reflns_number_total 6983
_reflns_threshold_expression 'I > 2\s(I)'
_cod_data_source_file c9cc04673a2.cif
_cod_data_source_block NIP358
_cod_database_code 7123847
_shelx_space_group_comment
;
The symmetry employed for this shelxl refinement is uniquely defined
by the following loop, which should always be used as a source of
symmetry information in preference to the above space-group names.
They are only intended as comments.
;

loop_
_space_group_symop_operation_xyz
'x, y, z'
'-x, -y, z'
'-x+1/2, y+1/2, -z'
'x+1/2, -y+1/2, -z'

loop_
_atom_site_label
_atom_site_type_symbol
_atom_site_fract_x
_atom_site_fract_y
_atom_site_fract_z
_atom_site_U_iso_or_equiv
_atom_site_adp_type
_atom_site_occupancy
_atom_site_site_symmetry_order
_atom_site_calc_flag
_atom_site_refinement_flags_posn
_atom_site_refinement_flags_adp
_atom_site_refinement_flags_occupancy
Co1 Co 0.42890(2) 0.57570(2) 0.39175(4) 0.03101(10) Uani 1 1 d . . .
N1 N 0.61980(15) 0.7320(2) 0.1278(3) 0.0485(7) Uani 1 1 d . . .
C1 C 0.53735(17) 0.68713(19) 0.2854(3) 0.0336(7) Uani 1 1 d . . .
O1 O 0.51918(11) 0.66202(12) 0.39659(19) 0.0366(5) Uani 1 1 d . . .
Cl1 Cl 0.500000 0.500000 0.56559(9) 0.0391(2) Uani 1 2 d S T P
Co2 Co 0.500000 0.000000 0.42091(6) 0.04292(16) Uani 1 2 d S T P
N2 N 0.54843(13) 0.72922(15) 0.0821(2) 0.0340(6) Uani 1 1 d . . .
C2 C 0.49472(18) 0.70305(17) 0.1693(3) 0.0291(6) Uani 1 1 d . . .
O2 O 0.61340(13) 0.70480(16) 0.2570(2) 0.0471(6) Uani 1 1 d . . .
Cl2 Cl 0.500000 0.500000 0.21655(9) 0.0368(2) Uani 1 2 d S T P
C5 C 0.2504(2) 0.7032(2) 0.1632(4) 0.0476(8) Uani 1 1 d . . .
H5 H 0.196047 0.702716 0.167497 0.057 Uiso 1 1 calc R U .
C4 C 0.29398(18) 0.6543(2) 0.2468(3) 0.0405(8) Uani 1 1 d . . .
H4 H 0.267959 0.620824 0.307506 0.049 Uiso 1 1 calc R U .
Cl4 Cl 0.38985(7) -0.01136(7) 0.54655(11) 0.0720(3) Uani 1 1 d . . .
C3 C 0.40914(17) 0.70159(17) 0.1566(3) 0.0308(6) Uani 1 1 d . . .
N3 N 0.37255(14) 0.65284(15) 0.2447(2) 0.0314(5) Uani 1 1 d . . .
Cl3 Cl 0.48879(10) 0.11198(8) 0.28747(13) 0.0989(5) Uani 1 1 d . . .
C6 C 0.2879(2) 0.7521(2) 0.0744(4) 0.0491(9) Uani 1 1 d . . .
H6 H 0.259429 0.785822 0.017353 0.059 Uiso 1 1 calc R U .
O1B O 0.34044(12) 0.48758(13) 0.3840(2) 0.0403(5) Uani 1 1 d . . .
N1B N 0.2609(2) 0.38557(18) 0.6472(3) 0.0518(8) Uani 1 1 d . . .
C1B C 0.31314(18) 0.47026(19) 0.4939(3) 0.0361(7) Uani 1 1 d . . .
O2B O 0.28841(15) 0.39164(14) 0.5196(2) 0.0510(6) Uani 1 1 d . . .
N2B N 0.26991(16) 0.46033(17) 0.6953(2) 0.0404(6) Uani 1 1 d . . .
C3B C 0.31231(17) 0.60467(18) 0.6285(3) 0.0341(7) Uani 1 1 d . . .
N3B N 0.36226(14) 0.63977(14) 0.5404(2) 0.0329(6) Uani 1 1 d . . .
C4B C 0.37187(18) 0.72169(19) 0.5455(3) 0.0400(7) Uani 1 1 d . . .
H4B H 0.404884 0.746150 0.483513 0.048 Uiso 1 1 calc R U .
C5B C 0.33593(19) 0.7718(2) 0.6365(3) 0.0431(8) Uani 1 1 d . . .
H5B H 0.345388 0.828395 0.638084 0.052 Uiso 1 1 calc R U .
C6B C 0.2860(2) 0.7361(2) 0.7246(4) 0.0512(9) Uani 1 1 d . . .
H6B H 0.260770 0.768510 0.787735 0.061 Uiso 1 1 calc R U .
C7B C 0.2726(2) 0.6519(2) 0.7205(3) 0.0477(8) Uani 1 1 d . . .
H7B H 0.237380 0.627433 0.778871 0.057 Uiso 1 1 calc R U .
C8B C 0.2497(2) 0.4689(2) 0.8360(3) 0.0402(7) Uani 1 1 d . . .
C9B C 0.3094(2) 0.4769(2) 0.9247(3) 0.0513(9) Uani 1 1 d . . .
H9B H 0.360909 0.481267 0.896136 0.062 Uiso 1 1 calc R U .
C10B C 0.2913(3) 0.4782(2) 1.0585(4) 0.0641(11) Uani 1 1 d . . .
H10B H 0.331011 0.482613 1.121134 0.077 Uiso 1 1 calc R U .
C11B C 0.2157(3) 0.4732(2) 1.0984(4) 0.0662(11) Uani 1 1 d . . .
H11B H 0.204027 0.474232 1.188512 0.079 Uiso 1 1 calc R U .
C12B C 0.1562(3) 0.4666(2) 1.0075(4) 0.0671(12) Uani 1 1 d . . .
H12B H 0.104634 0.463624 1.036505 0.081 Uiso 1 1 calc R U .
C13B C 0.1726(2) 0.4642(2) 0.8718(4) 0.0533(9) Uani 1 1 d . . .
H13B H 0.133102 0.459632 0.808786 0.064 Uiso 1 1 calc R U .
C2B C 0.30080(17) 0.51558(18) 0.6102(3) 0.0351(7) Uani 1 1 d . . .
C8 C 0.54092(17) 0.75437(19) -0.0558(3) 0.0349(7) Uani 1 1 d . . .
C7 C 0.36877(19) 0.7517(2) 0.0690(3) 0.0434(8) Uani 1 1 d . . .
H7 H 0.395354 0.784307 0.007873 0.052 Uiso 1 1 calc R U .
C9 C 0.5379(2) 0.6944(2) -0.1516(3) 0.0472(8) Uani 1 1 d . . .
H9 H 0.535507 0.638725 -0.129098 0.057 Uiso 1 1 calc R U .
C10 C 0.5386(2) 0.7193(3) -0.2833(4) 0.0588(10) Uani 1 1 d . . .
H10 H 0.537948 0.679899 -0.350567 0.071 Uiso 1 1 calc R U .
C11 C 0.5401(2) 0.8018(3) -0.3143(4) 0.0595(11) Uani 1 1 d . . .
H11 H 0.540630 0.817975 -0.402834 0.071 Uiso 1 1 calc R U .
C13 C 0.54230(19) 0.8373(2) -0.0846(3) 0.0463(8) Uani 1 1 d . . .
H13 H 0.544112 0.876630 -0.017327 0.056 Uiso 1 1 calc R U .
C12 C 0.5409(2) 0.8607(3) -0.2168(4) 0.0570(10) Uani 1 1 d . . .
H12 H 0.540526 0.916516 -0.239273 0.068 Uiso 1 1 calc R U .

loop_
_atom_site_aniso_label
_atom_site_aniso_U_11
_atom_site_aniso_U_22
_atom_site_aniso_U_33
_atom_site_aniso_U_23
_atom_site_aniso_U_13
_atom_site_aniso_U_12
Co1 0.0335(2) 0.0364(2) 0.02311(18) 0.00110(17) 0.00253(17) 0.00074(17)
N1 0.0351(15) 0.079(2) 0.0312(15) 0.0200(14) 0.0010(12) -0.0065(14)
C1 0.0305(16) 0.0393(16) 0.0309(16) 0.0020(14) 0.0018(13) -0.0013(13)
O1 0.0376(11) 0.0492(11) 0.0232(10) 0.0042(10) -0.0015(9) -0.0047(9)
Cl1 0.0487(6) 0.0448(5) 0.0237(5) 0.000 0.000 0.0085(5)
Co2 0.0643(4) 0.0327(3) 0.0318(3) 0.000 0.000 -0.0038(3)
N2 0.0307(13) 0.0431(13) 0.0283(14) 0.0039(11) -0.0001(10) -0.0016(10)
C2 0.0304(15) 0.0329(14) 0.0241(12) 0.0021(11) -0.0001(13) 0.0000(12)
O2 0.0315(12) 0.0767(17) 0.0330(12) 0.0152(12) -0.0028(9) -0.0064(11)
Cl2 0.0436(6) 0.0437(5) 0.0231(4) 0.000 0.000 0.0093(5)
C5 0.0290(16) 0.061(2) 0.053(2) -0.0008(18) -0.0066(16) 0.0030(16)
C4 0.0313(17) 0.0488(19) 0.0415(18) 0.0034(15) 0.0032(14) -0.0032(15)
Cl4 0.0676(6) 0.0842(7) 0.0642(6) -0.0027(6) 0.0099(5) -0.0294(6)
C3 0.0330(16) 0.0346(15) 0.0249(14) -0.0046(13) 0.0001(12) 0.0023(12)
N3 0.0274(13) 0.0376(13) 0.0292(13) 0.0004(11) 0.0008(10) 0.0018(11)
Cl3 0.1337(12) 0.0675(7) 0.0955(9) 0.0465(7) 0.0345(9) 0.0293(8)
C6 0.0395(19) 0.064(2) 0.044(2) 0.0100(17) -0.0086(16) 0.0103(17)
O1B 0.0459(12) 0.0451(12) 0.0298(10) -0.0028(10) 0.0029(10) -0.0074(10)
N1B 0.073(2) 0.0452(16) 0.0373(15) 0.0016(13) 0.0062(15) -0.0157(15)
C1B 0.0385(17) 0.0398(17) 0.0299(16) 0.0006(13) -0.0008(14) -0.0061(13)
O2B 0.0710(17) 0.0457(13) 0.0363(13) -0.0041(11) 0.0068(12) -0.0159(12)
N2B 0.0446(17) 0.0455(15) 0.0311(14) 0.0026(12) 0.0015(12) -0.0079(12)
C3B 0.0335(16) 0.0395(15) 0.0291(16) 0.0003(13) 0.0008(13) -0.0007(12)
N3B 0.0331(14) 0.0367(13) 0.0288(13) -0.0010(11) 0.0035(11) -0.0014(11)
C4B 0.0395(18) 0.0390(16) 0.0416(18) 0.0004(14) 0.0044(14) -0.0032(14)
C5B 0.0409(18) 0.0370(16) 0.052(2) -0.0041(16) 0.0003(16) 0.0022(14)
C6B 0.048(2) 0.053(2) 0.052(2) -0.0132(18) 0.0127(18) 0.0117(17)
C7B 0.047(2) 0.051(2) 0.045(2) -0.0023(17) 0.0146(16) -0.0009(16)
C8B 0.0489(19) 0.0426(16) 0.0290(15) 0.0065(13) 0.0051(15) -0.0029(15)
C9B 0.049(2) 0.061(2) 0.044(2) -0.0033(17) -0.0008(16) -0.0015(16)
C10B 0.087(3) 0.066(3) 0.040(2) -0.0059(19) -0.006(2) 0.008(2)
C11B 0.107(4) 0.053(2) 0.0384(19) -0.0061(18) 0.013(3) -0.006(2)
C12B 0.072(3) 0.056(2) 0.073(3) -0.003(2) 0.036(2) -0.013(2)
C13B 0.047(2) 0.061(2) 0.052(2) 0.0016(18) 0.0069(18) -0.0114(17)
C2B 0.0366(16) 0.0410(16) 0.0279(14) 0.0007(14) 0.0028(14) -0.0031(12)
C8 0.0325(16) 0.0468(18) 0.0255(15) 0.0045(14) 0.0024(12) 0.0018(13)
C7 0.0416(19) 0.0524(19) 0.0362(18) 0.0127(15) 0.0002(14) 0.0064(14)
C9 0.053(2) 0.0480(19) 0.0408(19) -0.0020(16) -0.0063(15) 0.0037(16)
C10 0.066(3) 0.078(3) 0.0325(19) -0.0092(19) -0.0108(17) 0.004(2)
C11 0.055(2) 0.091(3) 0.0319(19) 0.017(2) -0.0059(16) -0.002(2)
C13 0.052(2) 0.0473(18) 0.0395(19) 0.0057(16) 0.0022(16) 0.0024(15)
C12 0.061(2) 0.059(2) 0.051(2) 0.022(2) -0.0034(18) -0.0045(18)

loop_
_atom_type_symbol
_atom_type_description
_atom_type_scat_dispersion_real
_atom_type_scat_dispersion_imag
_atom_type_scat_source
C C 0.0033 0.0016 'International Tables Vol C Tables 4.2.6.8 and 6.1.1.4'
H H 0.0000 0.0000 'International Tables Vol C Tables 4.2.6.8 and 6.1.1.4'
Cl Cl 0.1484 0.1585 'International Tables Vol C Tables 4.2.6.8 and 6.1.1.4'
Co Co 0.3494 0.9721 'International Tables Vol C Tables 4.2.6.8 and 6.1.1.4'
N N 0.0061 0.0033 'International Tables Vol C Tables 4.2.6.8 and 6.1.1.4'
O O 0.0106 0.0060 'International Tables Vol C Tables 4.2.6.8 and 6.1.1.4'

loop_
_geom_angle_atom_site_label_1
_geom_angle_atom_site_label_2
_geom_angle_atom_site_label_3
_geom_angle
_geom_angle_site_symmetry_1
_geom_angle_site_symmetry_3
O1B Co1 O1 178.58(8) . .
O1B Co1 N3B 88.33(9) . .
O1 Co1 N3B 93.07(9) . .
O1B Co1 N3 92.60(9) . .
O1 Co1 N3 87.69(9) . .
N3B Co1 N3 87.94(9) . .
O1B Co1 Cl1 92.59(6) . .
O1 Co1 Cl1 87.16(6) . .
N3B Co1 Cl1 90.29(7) . .
N3 Co1 Cl1 174.46(7) . .
O1B Co1 Cl2 89.52(6) . .
O1 Co1 Cl2 89.09(6) . .
N3B Co1 Cl2 177.48(7) . .
N3 Co1 Cl2 90.85(7) . .
Cl1 Co1 Cl2 91.12(2) . .
N2 N1 O2 104.4(2) . .
O1 C1 O2 120.1(3) . .
O1 C1 C2 133.5(3) . .
O2 C1 C2 106.4(3) . .
C1 O1 Co1 112.74(18) . .
Co1 Cl1 Co1 89.10(3) 2_665 .
Cl3 Co2 Cl3 107.09(8) . 2_655
Cl3 Co2 Cl4 109.63(5) . 2_655
Cl3 Co2 Cl4 108.96(5) 2_655 2_655
Cl3 Co2 Cl4 108.97(5) . .
Cl3 Co2 Cl4 109.63(5) 2_655 .
Cl4 Co2 Cl4 112.41(6) 2_655 .
N1 N2 C2 114.9(2) . .
N1 N2 C8 114.2(2) . .
C2 N2 C8 130.9(2) . .
N2 C2 C1 104.4(3) . .
N2 C2 C3 129.1(2) . .
C1 C2 C3 126.0(3) . .
C1 O2 N1 110.0(2) . .
Co1 Cl2 Co1 88.65(3) . 2_665
C6 C5 C4 118.9(3) . .
C6 C5 H5 120.5 . .
C4 C5 H5 120.5 . .
N3 C4 C5 122.8(3) . .
N3 C4 H4 118.6 . .
C5 C4 H4 118.6 . .
N3 C3 C7 122.3(3) . .
N3 C3 C2 114.6(2) . .
C7 C3 C2 122.9(3) . .
C3 N3 C4 117.8(3) . .
C3 N3 Co1 125.76(19) . .
C4 N3 Co1 116.4(2) . .
C5 C6 C7 119.7(3) . .
C5 C6 H6 120.1 . .
C7 C6 H6 120.1 . .
C1B O1B Co1 113.37(18) . .
N2B N1B O2B 103.9(2) . .
O1B C1B O2B 119.9(3) . .
O1B C1B C2B 133.7(3) . .
O2B C1B C2B 106.4(3) . .
C1B O2B N1B 110.5(2) . .
N1B N2B C2B 114.9(3) . .
N1B N2B C8B 114.7(2) . .
C2B N2B C8B 130.3(3) . .
N3B C3B C7B 121.2(3) . .
N3B C3B C2B 114.4(3) . .
C7B C3B C2B 124.2(3) . .
C4B N3B C3B 117.9(3) . .
C4B N3B Co1 116.1(2) . .
C3B N3B Co1 126.06(19) . .
N3B C4B C5B 123.8(3) . .
N3B C4B H4B 118.1 . .
C5B C4B H4B 118.1 . .
C6B C5B C4B 118.0(3) . .
C6B C5B H5B 121.0 . .
C4B C5B H5B 121.0 . .
C5B C6B C7B 120.2(3) . .
C5B C6B H6B 119.9 . .
C7B C6B H6B 119.9 . .
C3B C7B C6B 119.0(3) . .
C3B C7B H7B 120.5 . .
C6B C7B H7B 120.5 . .
C9B C8B C13B 123.6(3) . .
C9B C8B N2B 117.9(3) . .
C13B C8B N2B 118.4(3) . .
C8B C9B C10B 118.3(4) . .
C8B C9B H9B 120.8 . .
C10B C9B H9B 120.8 . .
C11B C10B C9B 120.1(4) . .
C11B C10B H10B 120.0 . .
C9B C10B H10B 120.0 . .
C10B C11B C12B 120.8(4) . .
C10B C11B H11B 119.6 . .
C12B C11B H11B 119.6 . .
C11B C12B C13B 120.4(4) . .
C11B C12B H12B 119.8 . .
C13B C12B H12B 119.8 . .
C8B C13B C12B 116.7(4) . .
C8B C13B H13B 121.6 . .
C12B C13B H13B 121.6 . .
N2B C2B C1B 104.2(2) . .
N2B C2B C3B 128.6(3) . .
C1B C2B C3B 126.9(3) . .
C9 C8 C13 122.9(3) . .
C9 C8 N2 118.7(3) . .
C13 C8 N2 118.3(3) . .
C3 C7 C6 118.5(3) . .
C3 C7 H7 120.8 . .
C6 C7 H7 120.8 . .
C8 C9 C10 118.1(3) . .
C8 C9 H9 121.0 . .
C10 C9 H9 121.0 . .
C11 C10 C9 120.0(4) . .
C11 C10 H10 120.0 . .
C9 C10 H10 120.0 . .
C12 C11 C10 120.9(3) . .
C12 C11 H11 119.5 . .
C10 C11 H11 119.5 . .
C8 C13 C12 118.1(3) . .
C8 C13 H13 121.0 . .
C12 C13 H13 121.0 . .
C11 C12 C13 120.0(4) . .
C11 C12 H12 120.0 . .
C13 C12 H12 120.0 . .

loop_
_geom_bond_atom_site_label_1
_geom_bond_atom_site_label_2
_geom_bond_distance
_geom_bond_site_symmetry_2
Co1 O1B 2.079(2) .
Co1 O1 2.081(2) .
Co1 N3B 2.149(2) .
Co1 N3 2.164(2) .
Co1 Cl1 2.4587(7) .
Co1 Cl2 2.4685(7) .
N1 N2 1.305(4) .
N1 O2 1.379(3) .
C1 O1 1.232(3) .
C1 O2 1.362(4) .
C1 C2 1.403(4) .
Co2 Cl3 2.2634(11) .
Co2 Cl3 2.2635(11) 2_655
Co2 Cl4 2.2766(11) 2_655
Co2 Cl4 2.2767(11) .
N2 C2 1.339(4) .
N2 C8 1.454(4) .
C2 C3 1.469(4) .
C5 C6 1.356(5) .
C5 C4 1.375(5) .
C5 H5 0.9300 .
C4 N3 1.343(4) .
C4 H4 0.9300 .
C3 N3 1.342(4) .
C3 C7 1.382(4) .
C6 C7 1.383(5) .
C6 H6 0.9300 .
O1B C1B 1.234(4) .
N1B N2B 1.312(4) .
N1B O2B 1.374(4) .
C1B O2B 1.364(4) .
C1B C2B 1.398(4) .
N2B C2B 1.347(4) .
N2B C8B 1.465(4) .
C3B N3B 1.356(4) .
C3B C7B 1.380(4) .
C3B C2B 1.465(4) .
N3B C4B 1.335(4) .
C4B C5B 1.369(5) .
C4B H4B 0.9300 .
C5B C6B 1.360(5) .
C5B H5B 0.9300 .
C6B C7B 1.381(5) .
C6B H6B 0.9300 .
C7B H7B 0.9300 .
C8B C9B 1.362(5) .
C8B C13B 1.369(5) .
C9B C10B 1.383(5) .
C9B H9B 0.9300 .
C10B C11B 1.355(6) .
C10B H10B 0.9300 .
C11B C12B 1.373(6) .
C11B H11B 0.9300 .
C12B C13B 1.397(6) .
C12B H12B 0.9300 .
C13B H13B 0.9300 .
C8 C9 1.369(5) .
C8 C13 1.372(4) .
C7 H7 0.9300 .
C9 C10 1.386(5) .
C9 H9 0.9300 .
C10 C11 1.371(6) .
C10 H10 0.9300 .
C11 C12 1.369(6) .
C11 H11 0.9300 .
C13 C12 1.385(5) .
C13 H13 0.9300 .
C12 H12 0.9300 .

loop_
_geom_hbond_atom_site_label_D
_geom_hbond_atom_site_label_H
_geom_hbond_atom_site_label_A
_geom_hbond_distance_DH
_geom_hbond_distance_HA
_geom_hbond_distance_DA
_geom_hbond_angle_DHA
_geom_hbond_site_symmetry_A
_geom_hbond_publ_flag
C4 H4 O1B 0.93 2.60 3.132(4) 116.7 . yes
C4B H4B O1 0.93 2.54 3.086(4) 118.1 . yes
C5B H5B Cl4 0.93 2.85 3.737(4) 159.2 1_565 yes
C13B H13B Cl3 0.93 2.89 3.737(4) 151.7 4_456 yes

loop_
_geom_torsion_atom_site_label_1
_geom_torsion_atom_site_label_2
_geom_torsion_atom_site_label_3
_geom_torsion_atom_site_label_4
_geom_torsion
O2 C1 O1 Co1 -144.5(2)
C2 C1 O1 Co1 35.0(4)
O2 N1 N2 C2 0.4(4)
O2 N1 N2 C8 -179.0(2)
N1 N2 C2 C1 0.0(3)
C8 N2 C2 C1 179.3(3)
N1 N2 C2 C3 172.1(3)
C8 N2 C2 C3 -8.6(5)
O1 C1 C2 N2 -179.9(3)
O2 C1 C2 N2 -0.4(3)
O1 C1 C2 C3 7.6(6)
O2 C1 C2 C3 -172.9(3)
O1 C1 O2 N1 -179.7(3)
C2 C1 O2 N1 0.6(3)
N2 N1 O2 C1 -0.6(3)
C6 C5 C4 N3 0.1(5)
N2 C2 C3 N3 163.5(3)
C1 C2 C3 N3 -25.9(4)
N2 C2 C3 C7 -21.9(5)
C1 C2 C3 C7 148.7(3)
C7 C3 N3 C4 -0.6(4)
C2 C3 N3 C4 174.0(3)
C7 C3 N3 Co1 -177.4(2)
C2 C3 N3 Co1 -2.8(3)
C5 C4 N3 C3 0.0(5)
C5 C4 N3 Co1 177.1(3)
C4 C5 C6 C7 0.3(5)
Co1 O1B C1B O2B -145.9(2)
Co1 O1B C1B C2B 33.3(5)
O1B C1B O2B N1B 179.5(3)
C2B C1B O2B N1B 0.1(4)
N2B N1B O2B C1B -0.2(4)
O2B N1B N2B C2B 0.3(4)
O2B N1B N2B C8B -175.7(3)
C7B C3B N3B C4B 0.0(4)
C2B C3B N3B C4B 175.8(3)
C7B C3B N3B Co1 179.7(2)
C2B C3B N3B Co1 -4.4(4)
C3B N3B C4B C5B 1.9(5)
Co1 N3B C4B C5B -177.9(3)
N3B C4B C5B C6B -1.8(5)
C4B C5B C6B C7B -0.1(5)
N3B C3B C7B C6B -1.8(5)
C2B C3B C7B C6B -177.2(3)
C5B C6B C7B C3B 1.8(6)
N1B N2B C8B C9B 106.1(4)
C2B N2B C8B C9B -69.2(5)
N1B N2B C8B C13B -70.5(4)
C2B N2B C8B C13B 114.2(4)
C13B C8B C9B C10B 1.6(6)
N2B C8B C9B C10B -174.8(3)
C8B C9B C10B C11B -1.1(6)
C9B C10B C11B C12B 0.1(6)
C10B C11B C12B C13B 0.5(6)
C9B C8B C13B C12B -1.0(6)
N2B C8B C13B C12B 175.4(3)
C11B C12B C13B C8B -0.1(6)
N1B N2B C2B C1B -0.3(4)
C8B N2B C2B C1B 175.0(3)
N1B N2B C2B C3B 174.4(3)
C8B N2B C2B C3B -10.3(5)
O1B C1B C2B N2B -179.2(3)
O2B C1B C2B N2B 0.1(3)
O1B C1B C2B C3B 6.0(6)
O2B C1B C2B C3B -174.7(3)
N3B C3B C2B N2B 163.9(3)
C7B C3B C2B N2B -20.4(5)
N3B C3B C2B C1B -22.5(4)
C7B C3B C2B C1B 153.2(3)
N1 N2 C8 C9 98.0(3)
C2 N2 C8 C9 -81.3(4)
N1 N2 C8 C13 -77.8(4)
C2 N2 C8 C13 102.9(4)
N3 C3 C7 C6 1.0(5)
C2 C3 C7 C6 -173.2(3)
C5 C6 C7 C3 -0.9(5)
C13 C8 C9 C10 1.9(5)
N2 C8 C9 C10 -173.7(3)
C8 C9 C10 C11 -1.7(6)
C9 C10 C11 C12 -0.1(6)
C9 C8 C13 C12 -0.3(5)
N2 C8 C13 C12 175.3(3)
C10 C11 C12 C13 1.8(6)
C8 C13 C12 C11 -1.5(5)
